data_2235718
loop_
_publ_author_name
'Li, Zhao-Bo'
'Shen, Li-Li'
'Zheng, Jian-An'

_publ_section_title
;
 1-Methyl-4-[(1<i>E</i>)-2-nitroprop-1-en-1-yl]benzene
;
_journal_coeditor_code ZQ2167
_journal_issue 7
_journal_name_full 'Acta Crystallographica Section E'
_journal_page_first o2065
_journal_paper_doi 10.1107/S1600536812025913
_journal_volume 68
_journal_year 2012
_chemical_formula_iupac 'C10 H11 N O2'
_chemical_formula_moiety 'C10 H11 N O2'
_chemical_formula_sum 'C10 H11 N O2'
_chemical_formula_weight 177.20
_chemical_name_systematic
;
1-Methyl-4-[(1<i>E</i>)-2-nitroprop-1-en-1-yl]benzene
;
_space_group_IT_number 61
_symmetry_cell_setting orthorhombic
_symmetry_space_group_name_Hall '-P 2ac 2ab'
_symmetry_space_group_name_H-M 'P b c a'
_atom_sites_solution_hydrogens geom
_atom_sites_solution_primary direct
_atom_sites_solution_secondary difmap
_audit_creation_method SHELXL-97
_cell_angle_alpha 90.00
_cell_angle_beta 90.00
_cell_angle_gamma 90.00
_cell_formula_units_Z 8
_cell_length_a 11.0610(5)
_cell_length_b 7.5840(4)
_cell_length_c 22.6420(11)
_cell_measurement_reflns_used 9467
_cell_measurement_temperature 296.0(10)
_cell_measurement_theta_max 27.4
_cell_measurement_theta_min 3.2
_cell_volume 1899.36(16)
_computing_cell_refinement 'PROCESS-AUTO (Rigaku, 2006)'
_computing_data_collection 'PROCESS-AUTO  (Rigaku, 2006)'
_computing_data_reduction 'CrystalClear (Rigaku, 2007)'
_computing_molecular_graphics 'ORTEP-3 for Windows (Farrugia, 1997)'
_computing_publication_material 'WinGX (Farrugia, 1999)'
_computing_structure_refinement 'SHELXL97 (Sheldrick, 2008)'
_computing_structure_solution 'SHELXS97 (Sheldrick, 2008)'
_diffrn_ambient_temperature 296.0(10)
_diffrn_detector_area_resol_mean 10.00
_diffrn_measured_fraction_theta_full 0.999
_diffrn_measured_fraction_theta_max 0.999
_diffrn_measurement_device_type 'Rigaku R-AXIS-RAPID/ZJUG'
_diffrn_measurement_method \w
_diffrn_radiation_monochromator graphite
_diffrn_radiation_source 'rotating anode'
_diffrn_radiation_type MoK\a
_diffrn_radiation_wavelength 0.71073
_diffrn_reflns_av_R_equivalents 0.0331
_diffrn_reflns_av_sigmaI/netI 0.0188
_diffrn_reflns_limit_h_max 14
_diffrn_reflns_limit_h_min -14
_diffrn_reflns_limit_k_max 9
_diffrn_reflns_limit_k_min -9
_diffrn_reflns_limit_l_max 29
_diffrn_reflns_limit_l_min -29
_diffrn_reflns_number 16972
_diffrn_reflns_theta_full 27.42
_diffrn_reflns_theta_max 27.42
_diffrn_reflns_theta_min 3.38
_exptl_absorpt_coefficient_mu 0.087
_exptl_absorpt_correction_T_max 0.969
_exptl_absorpt_correction_T_min 0.941
_exptl_absorpt_correction_type multi-scan
_exptl_absorpt_process_details '(ABSCOR; Higashi, 1995)'
_exptl_crystal_colour yellow
_exptl_crystal_density_diffrn 1.239
_exptl_crystal_density_method 'not measured'
_exptl_crystal_description chunk
_exptl_crystal_F_000 752
_exptl_crystal_size_max 0.58
_exptl_crystal_size_mid 0.43
_exptl_crystal_size_min 0.36
_refine_diff_density_max 0.148
_refine_diff_density_min -0.170
_refine_ls_extinction_coef 0.0051(12)
_refine_ls_extinction_expression Fc^*^=kFc[1+0.001xFc^2^\l^3^/sin(2\q)]^-1/4^
_refine_ls_extinction_method SHELXL
_refine_ls_goodness_of_fit_ref 1.000
_refine_ls_hydrogen_treatment constr
_refine_ls_matrix_type full
_refine_ls_number_parameters 121
_refine_ls_number_reflns 2162
_refine_ls_number_restraints 0
_refine_ls_restrained_S_all 1.000
_refine_ls_R_factor_all 0.0722
_refine_ls_R_factor_gt 0.0445
_refine_ls_shift/su_max 0.001
_refine_ls_shift/su_mean 0.000
_refine_ls_structure_factor_coef Fsqd
_refine_ls_weighting_details 'calc w=1/[\s^2^(Fo^2^)+(0.0552P)^2^+0.4885P] where P=(Fo^2^+2Fc^2^)/3'
_refine_ls_weighting_scheme calc
_refine_ls_wR_factor_gt 0.1141
_refine_ls_wR_factor_ref 0.1344
_reflns_number_gt 1325
_reflns_number_total 2162
_reflns_threshold_expression >2sigma(I)
_cod_data_source_file zq2167.cif
_cod_data_source_block I
_cod_database_code 2235718
_cod_database_fobs_code 2235718

loop_
_symmetry_equiv_pos_as_xyz
'x, y, z'
'-x+1/2, -y, z+1/2'
'x+1/2, -y+1/2, -z'
'-x, y+1/2, -z+1/2'
'-x, -y, -z'
'x-1/2, y, -z-1/2'
'-x-1/2, y-1/2, z'
'x, -y-1/2, z-1/2'

loop_
_atom_site_type_symbol
_atom_site_label
_atom_site_fract_x
_atom_site_fract_y
_atom_site_fract_z
_atom_site_U_iso_or_equiv
_atom_site_adp_type
_atom_site_calc_flag
_atom_site_refinement_flags
_atom_site_occupancy
_atom_site_symmetry_multiplicity
C C1 0.35993(13) 0.1487(2) 0.63005(7) 0.0487(4) Uani d . 1 1
C C2 0.46387(14) 0.2326(2) 0.65095(8) 0.0577(4) Uani d . 1 1
H H2 0.5248 0.2634 0.6246 0.069 Uiso calc R 1 1
C C3 0.47750(16) 0.2703(2) 0.71015(8) 0.0643(5) Uani d . 1 1
H H3 0.5464 0.3300 0.7227 0.077 Uiso calc R 1 1
C C4 0.39139(17) 0.2218(2) 0.75151(8) 0.0614(5) Uani d . 1 1
C C5 0.29031(16) 0.1324(2) 0.73072(8) 0.0615(5) Uani d . 1 1
H H5 0.2318 0.0957 0.7575 0.074 Uiso calc R 1 1
C C6 0.27416(14) 0.0963(2) 0.67157(7) 0.0547(4) Uani d . 1 1
H H6 0.2053 0.0363 0.6592 0.066 Uiso calc R 1 1
C C7 0.4073(2) 0.2610(3) 0.81617(9) 0.0938(7) Uani d . 1 1
H H7A 0.4047 0.1529 0.8382 0.141 Uiso calc R 1 1
H H7B 0.3435 0.3374 0.8292 0.141 Uiso calc R 1 1
H H7C 0.4839 0.3177 0.8223 0.141 Uiso calc R 1 1
C C8 0.34896(14) 0.1144(2) 0.56645(7) 0.0531(4) Uani d . 1 1
H H8 0.4211 0.0963 0.5462 0.064 Uiso calc R 1 1
C C9 0.24878(15) 0.1058(2) 0.53415(7) 0.0524(4) Uani d . 1 1
C C10 0.12094(14) 0.1404(3) 0.55103(8) 0.0676(5) Uani d . 1 1
H H10A 0.0791 0.0304 0.5557 0.101 Uiso calc R 1 1
H H10B 0.0824 0.2087 0.5207 0.101 Uiso calc R 1 1
H H10C 0.1189 0.2043 0.5876 0.101 Uiso calc R 1 1
N N1 0.26510(15) 0.0587(2) 0.47133(7) 0.0689(4) Uani d . 1 1
O O1 0.36592(15) 0.0320(3) 0.45180(6) 0.1156(7) Uani d . 1 1
O O2 0.17592(15) 0.0466(3) 0.44070(7) 0.1107(6) Uani d . 1 1

loop_
_atom_site_aniso_label
_atom_site_aniso_U_11
_atom_site_aniso_U_22
_atom_site_aniso_U_33
_atom_site_aniso_U_12
_atom_site_aniso_U_13
_atom_site_aniso_U_23
C1 0.0436(8) 0.0448(8) 0.0577(9) 0.0026(6) -0.0012(7) 0.0014(7)
C2 0.0443(8) 0.0582(10) 0.0705(11) -0.0013(7) -0.0040(8) 0.0051(8)
C3 0.0588(10) 0.0554(10) 0.0788(12) -0.0025(8) -0.0221(9) -0.0002(8)
C4 0.0758(11) 0.0482(9) 0.0602(10) 0.0081(8) -0.0150(9) -0.0001(8)
C5 0.0675(11) 0.0592(10) 0.0576(10) -0.0005(8) 0.0030(8) 0.0056(8)
C6 0.0527(9) 0.0527(9) 0.0587(9) -0.0081(7) -0.0020(7) 0.0009(7)
C7 0.134(2) 0.0821(14) 0.0653(12) 0.0051(14) -0.0291(13) -0.0057(10)
C8 0.0474(8) 0.0563(9) 0.0555(9) 0.0029(7) 0.0031(7) 0.0019(7)
C9 0.0535(8) 0.0525(9) 0.0512(8) 0.0023(7) -0.0009(7) 0.0009(7)
C10 0.0500(9) 0.0809(12) 0.0718(11) 0.0055(9) -0.0033(8) 0.0057(9)
N1 0.0687(10) 0.0811(11) 0.0570(9) 0.0123(8) -0.0067(8) -0.0012(8)
O1 0.0869(11) 0.197(2) 0.0625(9) 0.0435(12) 0.0054(8) -0.0159(10)
O2 0.0889(11) 0.1695(18) 0.0737(10) 0.0049(11) -0.0255(8) -0.0238(10)

loop_
_atom_type_symbol
_atom_type_description
_atom_type_scat_dispersion_real
_atom_type_scat_dispersion_imag
_atom_type_scat_source
C C 0.0033 0.0016 'International Tables Vol C Tables 4.2.6.8 and 6.1.1.4'
H H 0.0000 0.0000 'International Tables Vol C Tables 4.2.6.8 and 6.1.1.4'
N N 0.0061 0.0033 'International Tables Vol C Tables 4.2.6.8 and 6.1.1.4'
O O 0.0106 0.0060 'International Tables Vol C Tables 4.2.6.8 and 6.1.1.4'

loop_
_geom_angle_atom_site_label_1
_geom_angle_atom_site_label_2
_geom_angle_atom_site_label_3
_geom_angle
C2 C1 C6 117.50(15)
C2 C1 C8 118.77(14)
C6 C1 C8 123.69(14)
C3 C2 C1 120.94(16)
C3 C2 H2 119.5
C1 C2 H2 119.5
C2 C3 C4 121.78(16)
C2 C3 H3 119.1
C4 C3 H3 119.1
C3 C4 C5 116.99(16)
C3 C4 C7 121.66(18)
C5 C4 C7 121.35(19)
C6 C5 C4 122.02(16)
C6 C5 H5 119.0
C4 C5 H5 119.0
C5 C6 C1 120.70(15)
C5 C6 H6 119.7
C1 C6 H6 119.7
C4 C7 H7A 109.5
C4 C7 H7B 109.5
H7A C7 H7B 109.5
C4 C7 H7C 109.5
H7A C7 H7C 109.5
H7B C7 H7C 109.5
C9 C8 C1 128.09(14)
C9 C8 H8 116.0
C1 C8 H8 116.0
C8 C9 N1 116.07(14)
C8 C9 C10 129.97(15)
N1 C9 C10 113.95(14)
C9 C10 H10A 109.5
C9 C10 H10B 109.5
H10A C10 H10B 109.5
C9 C10 H10C 109.5
H10A C10 H10C 109.5
H10B C10 H10C 109.5
O2 N1 O1 121.78(17)
O2 N1 C9 118.09(16)
O1 N1 C9 120.13(15)

loop_
_geom_bond_atom_site_label_1
_geom_bond_atom_site_label_2
_geom_bond_distance
C1 C2 1.396(2)
C1 C6 1.394(2)
C1 C8 1.468(2)
C2 C3 1.379(2)
C2 H2 0.9300
C3 C4 1.386(3)
C3 H3 0.9300
C4 C5 1.390(2)
C4 C7 1.504(3)
C5 C6 1.378(2)
C5 H5 0.9300
C6 H6 0.9300
C7 H7A 0.9600
C7 H7B 0.9600
C7 H7C 0.9600
C8 C9 1.329(2)
C8 H8 0.9300
C9 N1 1.478(2)
C9 C10 1.488(2)
C10 H10A 0.9600
C10 H10B 0.9600
C10 H10C 0.9600
N1 O2 1.2094(19)
N1 O1 1.217(2)

loop_
_geom_hbond_atom_site_label_D
_geom_hbond_atom_site_label_H
_geom_hbond_atom_site_label_A
_geom_hbond_site_symmetry_A
_geom_hbond_distance_DH
_geom_hbond_distance_HA
_geom_hbond_distance_DA
_geom_hbond_angle_DHA
_geom_hbond_publ_flag
C8 H8 O1 1_555 0.930 2.28 2.677(2) 105 ?
C8 H8 O1 5_656 0.930 2.55 3.369(2) 147 y
C2 H2 O2 3_556 0.930 2.66 3.551(3) 162 y

loop_
_geom_torsion_atom_site_label_1
_geom_torsion_atom_site_label_2
_geom_torsion_atom_site_label_3
_geom_torsion_atom_site_label_4
_geom_torsion
C6 C1 C2 C3 -3.5(2)
C8 C1 C2 C3 178.93(15)
C1 C2 C3 C4 2.3(3)
C2 C3 C4 C5 0.2(2)
C2 C3 C4 C7 179.15(17)
C3 C4 C5 C6 -1.4(2)
C7 C4 C5 C6 179.65(17)
C4 C5 C6 C1 0.1(3)
C2 C1 C6 C5 2.3(2)
C8 C1 C6 C5 179.77(15)
C2 C1 C8 C9 -150.12(16)
C6 C1 C8 C9 32.5(3)
C1 C8 C9 N1 -176.58(15)
C1 C8 C9 C10 4.9(3)
C8 C9 N1 O2 178.77(17)
C10 C9 N1 O2 -2.5(2)
C8 C9 N1 O1 -0.8(3)
C10 C9 N1 O1 177.99(18)

loop_
_cod_related_entry_id
_cod_related_entry_database
_cod_related_entry_code
1 ChemSpider 596104
